data_4082373
loop_
_publ_author_name
'Helgert, Theodore R.'
'Hollis, T. Keith'
'Oliver, Allen G.'
'Valle, Henry U.'
'Wu, Yunshan'
'Webster, Charles Edwin'

_publ_section_title
;
 Synthesis, Characterization, and X-ray Molecular Structure of Tantalum
 CCC-N-Heterocyclic Carbene (CCC-NHC) Pincer Complexes with Imidazole- and
 Triazole-Based Ligands
;
_journal_issue 4
_journal_name_full Organometallics
_journal_page_first 952
_journal_paper_doi 10.1021/om401063e
_journal_volume 33
_journal_year 2014
_chemical_formula_moiety 'C24 H38 I N8 Ta'
_chemical_formula_sum 'C24 H38 I N8 Ta'
_chemical_formula_weight 746.47
_chemical_name_systematic TH-6-116
_space_group_crystal_system triclinic
_space_group_IT_number 2
_space_group_name_Hall '-P 1'
_space_group_name_H-M_alt 'P -1'
_symmetry_space_group_name_Hall '-P 1'
_symmetry_space_group_name_H-M 'P -1'
_atom_sites_solution_primary direct
_audit_creation_date 2012-11-02
_audit_creation_method
;
  Olex2 1.2
  (compiled 2012.10.26 svn.r2515, GUI svn.r4371)
;
_cell_angle_alpha 89.884(1)
_cell_angle_beta 84.039(1)
_cell_angle_gamma 86.730(1)
_cell_formula_units_Z 4
_cell_length_a 10.6851(12)
_cell_length_b 10.9572(12)
_cell_length_c 24.299(3)
_cell_measurement_temperature 100
_cell_volume 2824.9(6)
_computing_molecular_graphics
;
O. V. Dolomanov, L. J. Bourhis, R. J. Gildea, J. A. K. Howard and H. Puschmann,
OLEX2: a complete structure solution, refinement and analysis program.
J. Appl. Cryst. (2009). 42, 339-341.
;
_computing_publication_material
;
O. V. Dolomanov, L. J. Bourhis, R. J. Gildea, J. A. K. Howard and H. Puschmann,
OLEX2: a complete structure solution, refinement and analysis program.
J. Appl. Cryst. (2009). 42, 339-341.
;
_computing_structure_refinement
;
olex2.refine (L.J. Bourhis, O.V. Dolomanov, R.J. Gildea, J.A.K. Howard,
H. Puschmann, in preparation, 2011)
;
_computing_structure_solution
;
SHELXS, G.M. Sheldrick, Acta Cryst.
(2008). A64, 112-122
;
_diffrn_ambient_temperature 100.13
_diffrn_measured_fraction_theta_full 0.9985
_diffrn_measured_fraction_theta_max 0.9108
_diffrn_radiation_wavelength 0.71073
_diffrn_reflns_av_R_equivalents 0.0301
_diffrn_reflns_av_unetI/netI 0.0308
_diffrn_reflns_limit_h_max 14
_diffrn_reflns_limit_h_min -14
_diffrn_reflns_limit_k_max 14
_diffrn_reflns_limit_k_min -14
_diffrn_reflns_limit_l_max 33
_diffrn_reflns_limit_l_min -33
_diffrn_reflns_number 34679
_diffrn_reflns_theta_full 29.0552
_diffrn_reflns_theta_max 29.06
_diffrn_reflns_theta_min 1.69
_exptl_absorpt_coefficient_mu 5.010
_exptl_crystal_colour 'clear dark yellow'
_exptl_crystal_colour_lustre clear
_exptl_crystal_colour_modifier dark
_exptl_crystal_colour_primary yellow
_exptl_crystal_density_diffrn 1.7550
_exptl_crystal_description plate
_exptl_crystal_F_000 1452.5117
_exptl_crystal_size_max 0.2
_exptl_crystal_size_mid 0.2
_exptl_crystal_size_min 0.2
_refine_diff_density_max 1.1540
_refine_diff_density_min -1.0800
_refine_diff_density_rms 0.1449
_refine_ls_d_res_high 0.7317
_refine_ls_d_res_low 12.0839
_refine_ls_goodness_of_fit_ref 1.1452
_refine_ls_hydrogen_treatment mixed
_refine_ls_matrix_type full
_refine_ls_number_constraints 112
_refine_ls_number_parameters 626
_refine_ls_number_reflns 13751
_refine_ls_number_restraints 0
_refine_ls_restrained_S_all 1.1452
_refine_ls_R_factor_all 0.0252
_refine_ls_R_factor_gt 0.0241
_refine_ls_shift/su_max 0.0201
_refine_ls_shift/su_mean 0.0005
_refine_ls_structure_factor_coef Fsqd
_refine_ls_weighting_details 'w=1/[\s^2^(Fo^2^)+(0.0158P)^2^+6.5713P] where P=(Fo^2^+2Fc^2^)/3'
_refine_ls_weighting_scheme calc
_refine_ls_wR_factor_ref 0.0617
_reflns_Friedel_coverage 0.0
_reflns_limit_h_max 14
_reflns_limit_h_min -14
_reflns_limit_k_max 14
_reflns_limit_k_min -14
_reflns_limit_l_max 33
_reflns_limit_l_min 0
_reflns_number_gt 13302
_reflns_number_total 13751
_reflns_threshold_expression I>=2u(I)
_cod_data_source_file om401063e_si_002.cif
_cod_data_source_block UMCB0024_TH_6_116_0m
_cod_original_cell_volume 2824.9(5)
_cod_database_code 4082373
_olex2_refinement_description
;
1. Fixed Uiso
 At 1.2 times of:
  H5 of C5, {H7a,H7b} of C7, {H8a,H8b} of C8, {H9a,H9b} of C9, H11 of C11,
  H12 of C12, H13 of C13, {H16a,H16b} of C16, {H17a,H17b} of C17, {H18a,H18b}
  of C18, {H33a,H33b} of C33, H20 of C20, {H32a,H32b} of C32, {H34a,H34b} of
  C34, H36 of C36, H37 of C37, H38 of C38, H39 of C39, H42 of C42, {H43a,H43b}
  of C43, {H44a,H44b} of C44, {H45a,H45b} of C45
 At 1.5 times of:
  {H2a,H2b,H2c} of C2, {H10a,H10b,H10c} of C10, {H1a,H1b,H1c} of C1, {H19a,
  H19b,H19c} of C19, {H22a,H22b,H22c} of C22, {H23a,H23b,H23c} of C23, {H24a,
  H24b,H24c} of C24, {H26a,H26b,H26c} of C26, {H27a,H27b,H27c} of C27, {H28a,
  H28b,H28c} of C28, {H35a,H35b,H35c} of C35, {H46a,H46b,H46c} of C46, {H47a,
  H47b,H47c} of C47, {H48a,H48b,H48c} of C48
2.a Secondary CH2 refined with riding coordinates:
 C7(H7a,H7b), C8(H8a,H8b), C9(H9a,H9b), C16(H16a,H16b), C17(H17a,H17b),
 C18(H18a,H18b), C32(H32a,H32b), C33(H33a,H33b), C34(H34a,H34b), C43(H43a,H43b),
  C44(H44a,H44b), C45(H45a,H45b)
2.b Aromatic/amide H refined with riding coordinates:
 C5(H5), C11(H11), C12(H12), C13(H13), C20(H20), C36(H36), C37(H37), C38(H38),
 C39(H39), C42(H42)
2.c Idealised Me refined as rotating group:
 C1(H1a,H1b,H1c), C2(H2a,H2b,H2c), C10(H10a,H10b,H10c), C19(H19a,H19b,H19c),
 C22(H22a,H22b,H22c), C23(H23a,H23b,H23c), C24(H24a,H24b,H24c), C26(H26a,H26b,
 H26c), C27(H27a,H27b,H27c), C28(H28a,H28b,H28c), C35(H35a,H35b,H35c), C46(H46a,
 H46b,H46c), C47(H47a,H47b,H47c), C48(H48a,H48b,H48c)
;
_shelxl_version_number 2012-9

loop_
_space_group_symop_id
_space_group_symop_operation_xyz
1 x,y,z
2 -x,-y,-z

loop_
_atom_site_label
_atom_site_type_symbol
_atom_site_fract_x
_atom_site_fract_y
_atom_site_fract_z
_atom_site_U_iso_or_equiv
_atom_site_adp_type
_atom_site_occupancy
_atom_site_refinement_flags_posn
Ta1 Ta 0.821815(11) 0.712162(11) 0.390971(5) 0.01499(3) Uani 1.000000 .
Ta2 Ta 0.151199(11) 0.198259(10) 0.113096(5) 0.01172(3) Uani 1.000000 .
I1 I 1.099373(18) 0.766530(18) 0.370682(8) 0.01765(5) Uani 1.000000 .
I2 I -0.131873(18) 0.274507(18) 0.130631(8) 0.01797(5) Uani 1.000000 .
N1 N 0.8759(3) 0.5463(2) 0.42154(12) 0.0206(6) Uani 1.000000 .
N2 N 0.8264(2) 0.7626(2) 0.26270(11) 0.0163(5) Uani 1.000000 .
N3 N 0.8288(3) 0.7293(3) 0.20823(12) 0.0219(6) Uani 1.000000 .
N4 N 0.8232(3) 0.5706(2) 0.26530(12) 0.0201(5) Uani 1.000000 .
N5 N 0.8238(3) 0.9898(2) 0.42289(12) 0.0194(5) Uani 1.000000 .
N6 N 0.8479(3) 0.9068(3) 0.50007(11) 0.0212(6) Uani 1.000000 .
N7 N 0.8302(3) 1.0860(3) 0.45842(13) 0.0238(6) Uani 1.000000 .
N8 N 0.6555(3) 0.7151(3) 0.40766(12) 0.0248(6) Uani 1.000000 .
N9 N 0.3190(2) 0.1862(2) 0.10689(10) 0.0151(5) Uani 1.000000 .
N10 N 0.1264(2) 0.2445(2) 0.24163(10) 0.0148(5) Uani 1.000000 .
N11 N 0.1295(2) 0.0517(2) 0.23726(11) 0.0159(5) Uani 1.000000 .
N12 N 0.1200(3) 0.2079(3) 0.29585(11) 0.0197(5) Uani 1.000000 .
N13 N 0.1447(2) 0.4779(2) 0.08262(11) 0.0154(5) Uani 1.000000 .
N14 N 0.1535(2) 0.3992(2) 0.00313(11) 0.0162(5) Uani 1.000000 .
N15 N 0.1481(3) 0.5765(2) 0.04746(12) 0.0197(5) Uani 1.000000 .
N16 N 0.1079(3) 0.0379(2) 0.07927(11) 0.0174(5) Uani 1.000000 .
C1 C 0.9971(3) 0.4757(3) 0.41635(15) 0.0254(7) Uani 1.000000 .
H1a H 1.0217(13) 0.457(2) 0.45329(15) 0.0381(11) Uiso 1.000000 GR
H1b H 0.9894(8) 0.3996(12) 0.3962(10) 0.0381(11) Uiso 1.000000 GR
H1c H 1.0614(7) 0.5238(10) 0.3961(10) 0.0381(11) Uiso 1.000000 GR
C2 C 0.7833(4) 0.4679(4) 0.45122(17) 0.0322(8) Uani 1.000000 .
H2a H 0.778(2) 0.3930(13) 0.4298(6) 0.0483(13) Uiso 1.000000 GR
H2b H 0.8100(15) 0.447(2) 0.4876(5) 0.0483(13) Uiso 1.000000 GR
H2c H 0.7004(7) 0.5119(11) 0.4560(11) 0.0483(13) Uiso 1.000000 GR
C3 C 0.8209(3) 0.8863(3) 0.34023(13) 0.0163(6) Uani 1.000000 .
C4 C 0.8204(3) 0.8849(3) 0.28343(13) 0.0167(6) Uani 1.000000 .
C5 C 0.8266(3) 0.6104(3) 0.21188(14) 0.0232(7) Uani 1.000000 .
H5 H 0.8273(3) 0.5576(3) 0.18087(14) 0.0278(8) Uiso 1.000000 R
C6 C 0.8236(3) 0.6691(3) 0.29898(13) 0.0168(6) Uani 1.000000 .
C7 C 0.8010(3) 0.4450(3) 0.28383(16) 0.0247(7) Uani 1.000000 .
H7a H 0.8346(3) 0.3865(3) 0.25424(16) 0.0297(8) Uiso 1.000000 R
H7b H 0.8456(3) 0.4267(3) 0.31689(16) 0.0297(8) Uiso 1.000000 R
C8 C 0.6619(4) 0.4311(4) 0.2976(2) 0.0405(10) Uani 1.000000 .
H8a H 0.6487(4) 0.3451(4) 0.3081(2) 0.0486(12) Uiso 1.000000 R
H8b H 0.6320(4) 0.4829(4) 0.3302(2) 0.0486(12) Uiso 1.000000 R
C9 C 0.5835(5) 0.4646(5) 0.2519(3) 0.0563(14) Uani 1.000000 .
H9a H 0.6020(5) 0.5480(5) 0.2389(3) 0.0675(17) Uiso 1.000000 R
H9b H 0.6069(5) 0.4075(5) 0.2205(3) 0.0675(17) Uiso 1.000000 R
C10 C 0.4395(5) 0.4605(6) 0.2700(4) 0.082(2) Uani 1.000000 .
H10a H 0.4188(10) 0.3760(9) 0.278(2) 0.123(3) Uiso 1.000000 GR
H10b H 0.4169(11) 0.512(4) 0.3029(14) 0.123(3) Uiso 1.000000 GR
H10c H 0.3921(5) 0.491(5) 0.2399(9) 0.123(3) Uiso 1.000000 GR
C11 C 0.8146(3) 0.9900(3) 0.25097(14) 0.0201(6) Uani 1.000000 .
H11 H 0.8144(3) 0.9854(3) 0.21194(14) 0.0241(8) Uiso 1.000000 R
C12 C 0.8090(3) 1.1021(3) 0.27850(15) 0.0241(7) Uani 1.000000 .
H12 H 0.8040(3) 1.1753(3) 0.25764(15) 0.0289(8) Uiso 1.000000 R
C13 C 0.8105(3) 1.1100(3) 0.33596(15) 0.0220(7) Uani 1.000000 .
H13 H 0.8074(3) 1.1866(3) 0.35444(15) 0.0263(8) Uiso 1.000000 R
C14 C 0.8166(3) 1.0003(3) 0.36459(13) 0.0175(6) Uani 1.000000 .
C15 C 0.8348(3) 0.8779(3) 0.44667(13) 0.0193(6) Uani 1.000000 .
C16 C 0.8685(3) 0.8170(4) 0.54420(15) 0.0277(8) Uani 1.000000 .
H16a H 0.9239(3) 0.7477(4) 0.52828(15) 0.0332(9) Uiso 1.000000 R
H16b H 0.9125(3) 0.8561(4) 0.57284(15) 0.0332(9) Uiso 1.000000 R
C17 C 0.7483(4) 0.7690(5) 0.57098(19) 0.0442(12) Uani 1.000000 .
H17a H 0.7066(4) 0.7262(5) 0.54269(19) 0.0531(14) Uiso 1.000000 R
H17b H 0.7688(4) 0.7084(5) 0.59947(19) 0.0531(14) Uiso 1.000000 R
C18 C 0.6570(4) 0.8686(6) 0.5978(2) 0.0587(16) Uani 1.000000 .
H18a H 0.6995(4) 0.9130(6) 0.6254(2) 0.0704(19) Uiso 1.000000 R
H18b H 0.6344(4) 0.9278(6) 0.5692(2) 0.0704(19) Uiso 1.000000 R
C19 C 0.5362(6) 0.8185(9) 0.6265(4) 0.121(4) Uani 1.000000 .
H19a H 0.489(4) 0.782(7) 0.5988(6) 0.182(6) Uiso 1.000000 GR
H19b H 0.5581(7) 0.756(6) 0.653(2) 0.182(6) Uiso 1.000000 GR
H19c H 0.484(4) 0.8852(17) 0.646(3) 0.182(6) Uiso 1.000000 GR
C20 C 0.8448(3) 1.0310(3) 0.50502(15) 0.0263(7) Uani 1.000000 .
H20 H 0.8524(3) 1.0726(3) 0.53867(15) 0.0316(9) Uiso 1.000000 R
C21 C 0.5217(4) 0.7437(5) 0.41985(19) 0.0412(11) Uani 1.000000 .
C22 C 0.4731(4) 0.7924(6) 0.3676(2) 0.0664(19) Uani 1.000000 .
H22a H 0.519(3) 0.864(3) 0.3550(11) 0.100(3) Uiso 1.000000 GR
H22b H 0.485(4) 0.7290(15) 0.3389(6) 0.100(3) Uiso 1.000000 GR
H22c H 0.3831(11) 0.816(4) 0.3749(5) 0.100(3) Uiso 1.000000 GR
C23 C 0.4560(5) 0.6321(7) 0.4410(3) 0.085(3) Uani 1.000000 .
H23a H 0.477(4) 0.5645(17) 0.4147(12) 0.128(4) Uiso 1.000000 GR
H23b H 0.483(4) 0.609(3) 0.4770(11) 0.128(4) Uiso 1.000000 GR
H23c H 0.3646(5) 0.6504(18) 0.445(2) 0.128(4) Uiso 1.000000 GR
C24 C 0.5050(5) 0.8471(7) 0.4640(2) 0.077(2) Uani 1.000000 .
H24a H 0.540(4) 0.8182(17) 0.4977(8) 0.115(3) Uiso 1.000000 GR
H24b H 0.549(4) 0.9183(19) 0.4496(9) 0.115(3) Uiso 1.000000 GR
H24c H 0.4151(6) 0.870(3) 0.4726(16) 0.115(3) Uiso 1.000000 GR
C25 C 0.4535(3) 0.2010(3) 0.10881(14) 0.0212(6) Uani 1.000000 .
C26 C 0.4834(4) 0.3296(3) 0.08828(18) 0.0322(8) Uani 1.000000 .
H26a H 0.460(3) 0.3402(10) 0.0506(5) 0.0483(12) Uiso 1.000000 GR
H26b H 0.436(2) 0.3906(3) 0.1128(7) 0.0483(12) Uiso 1.000000 GR
H26c H 0.5739(6) 0.3401(10) 0.0883(12) 0.0483(12) Uiso 1.000000 GR
C27 C 0.5302(3) 0.1032(4) 0.07272(18) 0.0318(8) Uani 1.000000 .
H27a H 0.512(2) 0.0220(4) 0.0875(7) 0.0477(12) Uiso 1.000000 GR
H27b H 0.507(2) 0.1092(18) 0.0348(3) 0.0477(12) Uiso 1.000000 GR
H27c H 0.6203(3) 0.1157(17) 0.0728(10) 0.0477(12) Uiso 1.000000 GR
C28 C 0.4812(4) 0.1862(4) 0.16943(16) 0.0372(10) Uani 1.000000 .
H28a H 0.431(2) 0.2488(19) 0.1923(3) 0.0559(14) Uiso 1.000000 GR
H28b H 0.459(3) 0.1049(12) 0.1826(4) 0.0559(14) Uiso 1.000000 GR
H28c H 0.5711(7) 0.196(3) 0.1720(3) 0.0559(14) Uiso 1.000000 GR
C29 C 0.1371(3) 0.3704(3) 0.16506(12) 0.0134(5) Uani 1.000000 .
C30 C 0.1295(3) 0.3675(3) 0.22252(13) 0.0149(6) Uani 1.000000 .
C31 C 0.1320(3) 0.1524(3) 0.20445(12) 0.0137(5) Uani 1.000000 .
C32 C 0.1432(3) -0.0753(3) 0.21720(13) 0.0168(6) Uani 1.000000 .
H32a H 0.1124(3) -0.1304(3) 0.24734(13) 0.0202(7) Uiso 1.000000 R
H32b H 0.0910(3) -0.0842(3) 0.18626(13) 0.0202(7) Uiso 1.000000 R
C33 C 0.2801(3) -0.1126(3) 0.19761(14) 0.0210(6) Uani 1.000000 .
H33a H 0.2841(3) -0.1958(3) 0.18152(14) 0.0252(8) Uiso 1.000000 R
H33b H 0.3104(3) -0.0563(3) 0.16785(14) 0.0252(8) Uiso 1.000000 R
C34 C 0.3683(3) -0.1117(4) 0.24292(16) 0.0291(8) Uani 1.000000 .
H34a H 0.3702(3) -0.0273(4) 0.25716(16) 0.0349(9) Uiso 1.000000 R
H34b H 0.3356(3) -0.1637(4) 0.27393(16) 0.0349(9) Uiso 1.000000 R
C35 C 0.5024(4) -0.1586(4) 0.22185(19) 0.0397(10) Uani 1.000000 .
H35a H 0.5013(6) -0.2429(11) 0.2087(13) 0.0595(15) Uiso 1.000000 GR
H35b H 0.5354(12) -0.1068(19) 0.1914(9) 0.0595(15) Uiso 1.000000 GR
H35c H 0.5564(8) -0.156(3) 0.2520(4) 0.0595(15) Uiso 1.000000 GR
C36 C 0.1217(3) 0.0888(3) 0.29137(13) 0.0205(6) Uani 1.000000 .
H36 H 0.1180(3) 0.0346(3) 0.32197(13) 0.0246(8) Uiso 1.000000 R
C37 C 0.1259(3) 0.4711(3) 0.25553(13) 0.0186(6) Uani 1.000000 .
H37 H 0.1209(3) 0.4654(3) 0.29470(13) 0.0224(7) Uiso 1.000000 R
C38 C 0.1300(3) 0.5843(3) 0.22891(15) 0.0223(7) Uani 1.000000 .
H38 H 0.1290(3) 0.6568(3) 0.25040(15) 0.0268(8) Uiso 1.000000 R
C39 C 0.1354(3) 0.5931(3) 0.17133(14) 0.0196(6) Uani 1.000000 .
H39 H 0.1364(3) 0.6701(3) 0.15334(14) 0.0235(7) Uiso 1.000000 R
C40 C 0.1393(3) 0.4855(3) 0.14164(13) 0.0155(6) Uani 1.000000 .
C41 C 0.1477(3) 0.3679(3) 0.05716(13) 0.0152(6) Uani 1.000000 .
C42 C 0.1539(3) 0.5244(3) -0.00095(14) 0.0202(6) Uani 1.000000 .
H42 H 0.1579(3) 0.5676(3) -0.03496(14) 0.0243(8) Uiso 1.000000 R
C43 C 0.1654(3) 0.3123(3) -0.04359(13) 0.0218(7) Uani 1.000000 .
H43a H 0.1091(3) 0.2448(3) -0.03467(13) 0.0262(8) Uiso 1.000000 R
H43b H 0.1386(3) 0.3545(3) -0.07685(13) 0.0262(8) Uiso 1.000000 R
C44 C 0.3007(4) 0.2600(3) -0.05593(15) 0.0259(7) Uani 1.000000 .
H44a H 0.3272(4) 0.2196(3) -0.02221(15) 0.0311(9) Uiso 1.000000 R
H44b H 0.3032(4) 0.1967(3) -0.08511(15) 0.0311(9) Uiso 1.000000 R
C45 C 0.3944(4) 0.3548(4) -0.07468(17) 0.0307(8) Uani 1.000000 .
H45a H 0.3734(4) 0.3892(4) -0.11052(17) 0.0369(9) Uiso 1.000000 R
H45b H 0.3862(4) 0.4224(4) -0.04735(17) 0.0369(9) Uiso 1.000000 R
C46 C 0.5304(4) 0.3026(4) -0.08122(19) 0.0406(10) Uani 1.000000 .
H46a H 0.5564(11) 0.281(3) -0.0448(2) 0.0608(15) Uiso 1.000000 GR
H46b H 0.5371(7) 0.2294(18) -0.1047(12) 0.0608(15) Uiso 1.000000 GR
H46c H 0.5852(6) 0.3638(12) -0.0984(13) 0.0608(15) Uiso 1.000000 GR
C47 C -0.0109(3) -0.0233(3) 0.08062(15) 0.0251(7) Uani 1.000000 .
H47a H -0.0276(13) -0.042(2) 0.04276(16) 0.0377(11) Uiso 1.000000 GR
H47b H -0.0046(10) -0.0993(13) 0.1018(10) 0.0377(11) Uiso 1.000000 GR
H47c H -0.0798(5) 0.0306(10) 0.0982(10) 0.0377(11) Uiso 1.000000 GR
C48 C 0.2074(3) -0.0479(3) 0.05242(15) 0.0254(7) Uani 1.000000 .
H48a H 0.2104(18) -0.1239(10) 0.0737(7) 0.0381(11) Uiso 1.000000 GR
H48b H 0.1887(14) -0.066(2) 0.0147(4) 0.0381(11) Uiso 1.000000 GR
H48c H 0.2890(5) -0.0109(11) 0.0511(10) 0.0381(11) Uiso 1.000000 GR

loop_
_atom_site_aniso_label
_atom_site_aniso_U_11
_atom_site_aniso_U_22
_atom_site_aniso_U_33
_atom_site_aniso_U_12
_atom_site_aniso_U_13
_atom_site_aniso_U_23
Ta1 0.01366(6) 0.01360(6) 0.01710(6) 0.00005(4) 0.00069(4) 0.00531(4)
Ta2 0.01308(6) 0.00923(6) 0.01295(6) -0.00209(4) -0.00098(4) 0.00027(4)
I1 0.01372(9) 0.02052(10) 0.01836(9) -0.00128(7) 0.00015(7) 0.00156(7)
I2 0.01385(9) 0.01969(10) 0.02065(10) -0.00149(7) -0.00290(7) 0.00545(7)
N1 0.0215(14) 0.0158(13) 0.0241(14) 0.0004(10) -0.0011(11) 0.0088(11)
N2 0.0164(12) 0.0158(12) 0.0164(12) 0.0020(10) -0.0025(9) 0.0019(10)
N3 0.0236(14) 0.0227(14) 0.0192(13) 0.0039(11) -0.0043(11) 0.0003(11)
N4 0.0209(14) 0.0151(13) 0.0252(14) -0.0001(10) -0.0072(11) 0.0013(11)
N5 0.0180(13) 0.0158(13) 0.0232(14) 0.0030(10) 0.0016(10) -0.0009(10)
N6 0.0184(13) 0.0260(14) 0.0175(13) 0.0048(11) 0.0020(10) -0.0006(11)
N7 0.0220(14) 0.0216(14) 0.0266(15) 0.0041(11) 0.0001(11) -0.0056(11)
N8 0.0213(14) 0.0292(15) 0.0233(14) -0.0005(12) 0.0003(11) 0.0115(12)
N9 0.0147(12) 0.0155(12) 0.0150(12) -0.0003(9) -0.0013(9) 0.0005(9)
N10 0.0159(12) 0.0140(12) 0.0149(12) -0.0023(9) -0.0017(9) 0.0016(9)
N11 0.0181(13) 0.0147(12) 0.0148(12) -0.0026(10) -0.0002(9) 0.0030(9)
N12 0.0226(14) 0.0210(13) 0.0154(13) -0.0020(11) -0.0016(10) 0.0020(10)
N13 0.0169(12) 0.0111(11) 0.0182(13) -0.0020(9) -0.0012(10) 0.0045(9)
N14 0.0153(12) 0.0151(12) 0.0184(13) -0.0026(10) -0.0026(10) 0.0040(10)
N15 0.0207(13) 0.0123(12) 0.0261(14) -0.0014(10) -0.0021(11) 0.0082(10)
N16 0.0212(13) 0.0131(12) 0.0191(13) -0.0039(10) -0.0054(10) -0.0007(10)
C1 0.0288(18) 0.0187(16) 0.0274(17) 0.0065(13) -0.0018(14) 0.0068(13)
C2 0.0283(19) 0.0259(18) 0.042(2) -0.0037(15) -0.0007(16) 0.0199(16)
C3 0.0132(14) 0.0138(14) 0.0214(15) 0.0005(11) 0.0003(11) 0.0058(11)
C4 0.0135(14) 0.0156(14) 0.0207(15) 0.0024(11) -0.0016(11) 0.0042(11)
C5 0.0230(16) 0.0230(16) 0.0239(17) 0.0041(13) -0.0067(13) -0.0035(13)
C6 0.0117(13) 0.0147(14) 0.0242(16) -0.0001(11) -0.0038(11) 0.0040(12)
C7 0.0240(17) 0.0143(15) 0.0368(19) -0.0004(12) -0.0080(14) 0.0009(13)
C8 0.025(2) 0.0260(19) 0.069(3) -0.0023(15) 0.0002(19) 0.0115(19)
C9 0.037(3) 0.046(3) 0.090(4) -0.009(2) -0.024(3) 0.012(3)
C10 0.034(3) 0.072(4) 0.149(7) -0.018(3) -0.037(4) 0.026(4)
C11 0.0192(15) 0.0203(15) 0.0206(15) 0.0006(12) -0.0020(12) 0.0078(12)
C12 0.0261(17) 0.0151(15) 0.0302(18) 0.0012(13) 0.0004(13) 0.0090(13)
C13 0.0229(16) 0.0134(14) 0.0287(17) 0.0015(12) 0.0001(13) 0.0037(12)
C14 0.0157(14) 0.0149(14) 0.0210(15) 0.0011(11) 0.0007(11) 0.0035(11)
C15 0.0142(14) 0.0231(16) 0.0191(15) 0.0021(12) 0.0034(11) 0.0042(12)
C16 0.0261(18) 0.035(2) 0.0203(16) 0.0079(15) -0.0018(13) 0.0085(14)
C17 0.027(2) 0.064(3) 0.039(2) 0.006(2) -0.0007(17) 0.031(2)
C18 0.029(2) 0.103(5) 0.039(3) 0.020(3) 0.0075(19) 0.027(3)
C19 0.055(4) 0.181(9) 0.111(6) 0.039(5) 0.044(4) 0.100(6)
C20 0.0237(17) 0.0295(18) 0.0248(17) 0.0032(14) 0.0004(13) -0.0050(14)
C21 0.0218(19) 0.054(3) 0.046(2) 0.0011(18) 0.0028(17) 0.024(2)
C22 0.020(2) 0.110(5) 0.072(4) -0.012(3) -0.014(2) 0.051(4)
C23 0.020(2) 0.111(5) 0.123(6) -0.015(3) 0.000(3) 0.079(5)
C24 0.039(3) 0.132(6) 0.052(3) 0.044(3) 0.003(2) 0.009(4)
C25 0.0170(15) 0.0192(15) 0.0279(17) -0.0040(12) -0.0037(12) 0.0019(13)
C26 0.0242(18) 0.0252(18) 0.048(2) -0.0081(14) -0.0029(16) 0.0047(16)
C27 0.0147(16) 0.0317(19) 0.047(2) 0.0045(14) 0.0051(15) -0.0034(17)
C28 0.030(2) 0.057(3) 0.028(2) -0.0165(19) -0.0145(16) 0.0071(18)
C29 0.0129(13) 0.0109(13) 0.0164(14) -0.0005(10) -0.0012(10) -0.0002(10)
C30 0.0133(13) 0.0137(13) 0.0173(14) -0.0015(10) 0.0003(10) -0.0007(11)
C31 0.0116(13) 0.0126(13) 0.0167(14) -0.0020(10) 0.0004(10) 0.0016(11)
C32 0.0191(15) 0.0111(13) 0.0205(15) -0.0024(11) -0.0022(11) 0.0015(11)
C33 0.0210(16) 0.0160(14) 0.0254(16) -0.0014(12) 0.0001(12) 0.0003(12)
C34 0.0209(17) 0.038(2) 0.0280(18) 0.0000(15) -0.0030(14) 0.0046(15)
C35 0.0228(19) 0.053(3) 0.043(2) 0.0050(18) -0.0029(16) 0.004(2)
C36 0.0239(16) 0.0209(15) 0.0166(15) -0.0022(12) -0.0009(12) 0.0036(12)
C37 0.0196(15) 0.0175(15) 0.0186(15) -0.0012(12) -0.0008(11) -0.0049(12)
C38 0.0223(16) 0.0152(15) 0.0294(18) -0.0021(12) -0.0019(13) -0.0066(13)
C39 0.0197(15) 0.0110(13) 0.0277(17) -0.0008(11) -0.0007(12) -0.0010(12)
C40 0.0160(14) 0.0134(13) 0.0174(14) -0.0022(11) -0.0025(11) -0.0002(11)
C41 0.0111(13) 0.0152(14) 0.0194(14) -0.0034(10) -0.0011(11) 0.0017(11)
C42 0.0196(15) 0.0176(15) 0.0234(16) -0.0006(12) -0.0022(12) 0.0070(12)
C43 0.0262(17) 0.0262(17) 0.0138(14) -0.0074(13) -0.0026(12) -0.0002(12)
C44 0.0332(19) 0.0232(17) 0.0204(16) -0.0009(14) 0.0006(14) -0.0031(13)
C45 0.0259(18) 0.033(2) 0.0309(19) 0.0011(15) 0.0045(14) 0.0030(15)
C46 0.030(2) 0.047(3) 0.042(2) 0.0016(18) 0.0082(17) -0.0023(19)
C47 0.0287(18) 0.0181(15) 0.0304(18) -0.0088(13) -0.0077(14) -0.0021(13)
C48 0.0300(18) 0.0166(15) 0.0296(18) 0.0029(13) -0.0057(14) -0.0081(13)

loop_
_atom_type_symbol
_atom_type_scat_dispersion_real
_atom_type_scat_dispersion_imag
_atom_type_scat_source
_atom_type_scat_dispersion_source
I -0.41187 1.83264 'International Tables Volume C Table 6.1.1.4 (pp. 500-502)' 'Henke, Gullikson and Davis, At. Data and Nucl. Data Tables, 1993, 54, 2'
H 0.00000 0.00000 'International Tables Volume C Table 6.1.1.4 (pp. 500-502)' 'Henke, Gullikson and Davis, At. Data and Nucl. Data Tables, 1993, 54, 2'
C 0.00347 0.00161 'International Tables Volume C Table 6.1.1.4 (pp. 500-502)' 'Henke, Gullikson and Davis, At. Data and Nucl. Data Tables, 1993, 54, 2'
N 0.00653 0.00323 'International Tables Volume C Table 6.1.1.4 (pp. 500-502)' 'Henke, Gullikson and Davis, At. Data and Nucl. Data Tables, 1993, 54, 2'
Ta -0.58474 6.58145 'International Tables Volume C Table 6.1.1.4 (pp. 500-502)' 'Henke, Gullikson and Davis, At. Data and Nucl. Data Tables, 1993, 54, 2'

loop_
_geom_angle_atom_site_label_1
_geom_angle_atom_site_label_2
_geom_angle_atom_site_label_3
_geom_angle
N1 Ta1 I1 88.36(8)
N8 Ta1 I1 167.21(10)
N8 Ta1 N1 101.32(12)
C3 Ta1 I1 76.15(8)
C3 Ta1 N1 161.76(11)
C3 Ta1 N8 95.50(12)
C6 Ta1 I1 89.12(8)
C6 Ta1 N1 101.57(11)
C6 Ta1 N8 96.99(12)
C6 Ta1 C3 69.10(11)
C15 Ta1 I1 77.16(8)
C15 Ta1 N1 116.51(12)
C15 Ta1 N8 90.94(13)
C15 Ta1 C3 69.82(11)
C15 Ta1 C6 138.69(11)
N9 Ta2 I2 168.06(8)
N16 Ta2 I2 89.10(8)
N16 Ta2 N9 102.66(11)
C29 Ta2 I2 74.70(7)
C29 Ta2 N9 93.96(11)
C29 Ta2 N16 161.57(11)
C31 Ta2 I2 85.73(7)
C31 Ta2 N9 93.83(11)
C31 Ta2 N16 101.35(10)
C31 Ta2 C29 69.27(10)
C41 Ta2 I2 80.32(7)
C41 Ta2 N9 92.38(11)
C41 Ta2 N16 116.69(11)
C41 Ta2 C29 69.85(11)
C41 Ta2 C31 138.96(11)
C1 N1 Ta1 131.9(2)
C2 N1 Ta1 121.3(2)
C2 N1 C1 106.6(3)
C4 N2 N3 125.9(3)
C6 N2 N3 115.1(3)
C6 N2 C4 118.9(3)
C5 N3 N2 101.7(3)
C6 N4 C5 108.5(3)
C7 N4 C5 125.4(3)
C7 N4 C6 125.3(3)
C14 N5 N7 125.1(3)
C15 N5 N7 114.4(3)
C15 N5 C14 120.3(3)
C16 N6 C15 124.9(3)
C20 N6 C15 108.7(3)
C20 N6 C16 126.4(3)
C20 N7 N5 102.4(3)
C21 N8 Ta1 168.5(3)
C25 N9 Ta2 167.5(2)
C30 N10 N12 125.9(3)
C31 N10 N12 114.7(2)
C31 N10 C30 119.3(3)
C32 N11 C31 125.1(3)
C36 N11 C31 108.6(3)
C36 N11 C32 126.1(3)
C36 N12 N10 102.3(3)
C40 N13 N15 124.9(3)
C41 N13 N15 114.7(3)
C41 N13 C40 120.4(2)
C42 N14 C41 108.8(3)
C43 N14 C41 125.2(3)
C43 N14 C42 125.9(3)
C42 N15 N13 102.3(3)
C47 N16 Ta2 131.8(2)
C48 N16 Ta2 121.1(2)
C48 N16 C47 106.7(3)
H1a C1 N1 109.5
H1b C1 N1 109.5
H1b C1 H1a 109.5
H1c C1 N1 109.5
H1c C1 H1a 109.5
H1c C1 H1b 109.5
H2a C2 N1 109.5
H2b C2 N1 109.5
H2b C2 H2a 109.5
H2c C2 N1 109.5
H2c C2 H2a 109.5
H2c C2 H2b 109.5
C4 C3 Ta1 122.2(2)
C14 C3 Ta1 121.9(2)
C14 C3 C4 115.9(3)
C3 C4 N2 111.1(3)
C11 C4 N2 124.9(3)
C11 C4 C3 124.0(3)
N4 C5 N3 112.4(3)
H5 C5 N3 123.8(2)
H5 C5 N4 123.80(19)
N2 C6 Ta1 118.6(2)
N4 C6 Ta1 139.2(2)
N4 C6 N2 102.3(3)
H7a C7 N4 109.69(19)
H7b C7 N4 109.69(18)
H7b C7 H7a 108.2
C8 C7 N4 109.9(3)
C8 C7 H7a 109.7(2)
C8 C7 H7b 109.7(2)
H8a C8 C7 108.6(2)
H8b C8 C7 108.6(2)
H8b C8 H8a 107.6
C9 C8 C7 114.6(4)
C9 C8 H8a 108.6(3)
C9 C8 H8b 108.6(3)
H9a C9 C8 109.1(3)
H9b C9 C8 109.1(3)
H9b C9 H9a 107.8
C10 C9 C8 112.6(5)
C10 C9 H9a 109.1(3)
C10 C9 H9b 109.1(4)
H10a C10 C9 109.5
H10b C10 C9 109.5
H10b C10 H10a 109.5
H10c C10 C9 109.5
H10c C10 H10a 109.5
H10c C10 H10b 109.5
H11 C11 C4 121.5(2)
C12 C11 C4 116.9(3)
C12 C11 H11 121.54(19)
H12 C12 C11 118.98(19)
C13 C12 C11 122.0(3)
C13 C12 H12 118.98(19)
H13 C13 C12 121.64(19)
C14 C13 C12 116.7(3)
C14 C13 H13 121.6(2)
C3 C14 N5 110.7(3)
C13 C14 N5 124.8(3)
C13 C14 C3 124.4(3)
N5 C15 Ta1 116.8(2)
N6 C15 Ta1 140.9(2)
N6 C15 N5 102.2(3)
H16a C16 N6 108.97(18)
H16b C16 N6 109.0(2)
H16b C16 H16a 107.8
C17 C16 N6 113.0(3)
C17 C16 H16a 109.0(3)
C17 C16 H16b 109.0(3)
H17a C17 C16 108.9(3)
H17b C17 C16 108.9(2)
H17b C17 H17a 107.8
C18 C17 C16 113.2(4)
C18 C17 H17a 108.9(3)
C18 C17 H17b 108.9(2)
H18a C18 C17 109.0(3)
H18b C18 C17 109.0(2)
H18b C18 H18a 107.8
C19 C18 C17 112.9(6)
C19 C18 H18a 109.0(5)
C19 C18 H18b 109.0(3)
H19a C19 C18 109.5
H19b C19 C18 109.5
H19b C19 H19a 109.5
H19c C19 C18 109.5
H19c C19 H19a 109.5
H19c C19 H19b 109.5
N7 C20 N6 112.3(3)
H20 C20 N6 123.83(19)
H20 C20 N7 123.8(2)
C22 C21 N8 107.4(4)
C23 C21 N8 110.5(4)
C23 C21 C22 112.2(5)
C24 C21 N8 107.3(4)
C24 C21 C22 108.4(5)
C24 C21 C23 110.8(5)
H22a C22 C21 109.5
H22b C22 C21 109.5
H22b C22 H22a 109.5
H22c C22 C21 109.5
H22c C22 H22a 109.5
H22c C22 H22b 109.5
H23a C23 C21 109.5
H23b C23 C21 109.5
H23b C23 H23a 109.5
H23c C23 C21 109.5
H23c C23 H23a 109.5
H23c C23 H23b 109.5
H24a C24 C21 109.5
H24b C24 C21 109.5
H24b C24 H24a 109.5
H24c C24 C21 109.5
H24c C24 H24a 109.5
H24c C24 H24b 109.5
C26 C25 N9 108.4(3)
C27 C25 N9 109.7(3)
C27 C25 C26 110.9(3)
C28 C25 N9 107.6(3)
C28 C25 C26 110.1(3)
C28 C25 C27 110.0(3)
H26a C26 C25 109.5
H26b C26 C25 109.5
H26b C26 H26a 109.5
H26c C26 C25 109.5
H26c C26 H26a 109.5
H26c C26 H26b 109.5
H27a C27 C25 109.5
H27b C27 C25 109.5
H27b C27 H27a 109.5
H27c C27 C25 109.5
H27c C27 H27a 109.5
H27c C27 H27b 109.5
H28a C28 C25 109.5
H28b C28 C25 109.5
H28b C28 H28a 109.5
H28c C28 C25 109.5
H28c C28 H28a 109.5
H28c C28 H28b 109.5
C30 C29 Ta2 122.3(2)
C40 C29 Ta2 122.1(2)
C40 C29 C30 115.6(3)
C29 C30 N10 110.3(3)
C37 C30 N10 125.9(3)
C37 C30 C29 123.7(3)
N10 C31 Ta2 118.7(2)
N11 C31 Ta2 138.7(2)
N11 C31 N10 102.5(3)
H32a C32 N11 109.35(16)
H32b C32 N11 109.35(16)
H32b C32 H32a 108.0
C33 C32 N11 111.4(3)
C33 C32 H32a 109.35(17)
C33 C32 H32b 109.35(18)
H33a C33 C32 108.72(17)
H33b C33 C32 108.72(17)
H33b C33 H33a 107.6
C34 C33 C32 114.1(3)
C34 C33 H33a 108.7(2)
C34 C33 H33b 108.72(19)
H34a C34 C33 109.2(2)
H34b C34 C33 109.24(19)
H34b C34 H34a 107.9
C35 C34 C33 111.9(3)
C35 C34 H34a 109.2(2)
C35 C34 H34b 109.2(2)
H35a C35 C34 109.5
H35b C35 C34 109.5
H35b C35 H35a 109.5
H35c C35 C34 109.5
H35c C35 H35a 109.5
H35c C35 H35b 109.5
N12 C36 N11 111.9(3)
H36 C36 N11 124.07(17)
H36 C36 N12 124.07(18)
H37 C37 C30 121.27(19)
C38 C37 C30 117.5(3)
C38 C37 H37 121.27(19)
H38 C38 C37 119.33(19)
C39 C38 C37 121.3(3)
C39 C38 H38 119.33(18)
H39 C39 C38 121.28(18)
C40 C39 C38 117.4(3)
C40 C39 H39 121.28(19)
C29 C40 N13 110.9(3)
C39 C40 N13 124.7(3)
C39 C40 C29 124.4(3)
N13 C41 Ta2 116.6(2)
N14 C41 Ta2 140.9(2)
N14 C41 N13 102.4(3)
N15 C42 N14 111.8(3)
H42 C42 N14 124.08(18)
H42 C42 N15 124.08(18)
H43a C43 N14 109.37(16)
H43b C43 N14 109.37(17)
H43b C43 H43a 108.0
C44 C43 N14 111.3(3)
C44 C43 H43a 109.37(19)
C44 C43 H43b 109.37(18)
H44a C44 C43 108.76(18)
H44b C44 C43 108.76(18)
H44b C44 H44a 107.7
C45 C44 C43 114.0(3)
C45 C44 H44a 108.8(2)
C45 C44 H44b 108.8(2)
H45a C45 C44 109.0(2)
H45b C45 C44 109.0(2)
H45b C45 H45a 107.8
C46 C45 C44 112.9(3)
C46 C45 H45a 109.0(2)
C46 C45 H45b 109.0(2)
H46a C46 C45 109.5
H46b C46 C45 109.5
H46b C46 H46a 109.5
H46c C46 C45 109.5
H46c C46 H46a 109.5
H46c C46 H46b 109.5
H47a C47 N16 109.5
H47b C47 N16 109.5
H47b C47 H47a 109.5
H47c C47 N16 109.5
H47c C47 H47a 109.5
H47c C47 H47b 109.5
H48a C48 N16 109.5
H48b C48 N16 109.5
H48b C48 H48a 109.5
H48c C48 N16 109.5
H48c C48 H48a 109.5
H48c C48 H48b 109.5

loop_
_geom_bond_atom_site_label_1
_geom_bond_atom_site_label_2
_geom_bond_distance
Ta1 I1 3.0480(4)
Ta1 N1 2.037(3)
Ta1 N8 1.780(3)
Ta1 C3 2.270(3)
Ta1 C6 2.283(3)
Ta1 C15 2.286(3)
Ta2 I2 3.0779(4)
Ta2 N9 1.781(3)
Ta2 N16 2.039(3)
Ta2 C29 2.262(3)
Ta2 C31 2.266(3)
Ta2 C41 2.302(3)
N1 C1 1.465(4)
N1 C2 1.478(4)
N2 N3 1.371(4)
N2 C4 1.428(4)
N2 C6 1.350(4)
N3 C5 1.308(4)
N4 C5 1.366(4)
N4 C6 1.356(4)
N4 C7 1.471(4)
N5 N7 1.374(4)
N5 C14 1.431(4)
N5 C15 1.358(4)
N6 C15 1.360(4)
N6 C16 1.478(4)
N6 C20 1.365(5)
N7 C20 1.301(5)
N8 C21 1.446(5)
N9 C25 1.462(4)
N10 N12 1.372(4)
N10 C30 1.425(4)
N10 C31 1.350(4)
N11 C31 1.359(4)
N11 C32 1.470(4)
N11 C36 1.370(4)
N12 C36 1.309(4)
N13 N15 1.376(3)
N13 C40 1.432(4)
N13 C41 1.353(4)
N14 C41 1.352(4)
N14 C42 1.375(4)
N14 C43 1.474(4)
N15 C42 1.303(4)
N16 C47 1.466(4)
N16 C48 1.478(4)
C1 H1a 0.9800
C1 H1b 0.9800
C1 H1c 0.9800
C2 H2a 0.9800
C2 H2b 0.9800
C2 H2c 0.9800
C3 C4 1.381(4)
C3 C14 1.380(4)
C4 C11 1.396(4)
C5 H5 0.9500
C7 H7a 0.9900
C7 H7b 0.9900
C7 C8 1.506(5)
C8 H8a 0.9900
C8 H8b 0.9900
C8 C9 1.493(7)
C9 H9a 0.9900
C9 H9b 0.9900
C9 C10 1.559(8)
C10 H10a 0.9800
C10 H10b 0.9800
C10 H10c 0.9800
C11 H11 0.9500
C11 C12 1.395(5)
C12 H12 0.9500
C12 C13 1.401(5)
C13 H13 0.9500
C13 C14 1.389(4)
C16 H16a 0.9900
C16 H16b 0.9900
C16 C17 1.501(6)
C17 H17a 0.9900
C17 H17b 0.9900
C17 C18 1.523(7)
C18 H18a 0.9900
C18 H18b 0.9900
C18 C19 1.531(8)
C19 H19a 0.9800
C19 H19b 0.9800
C19 H19c 0.9800
C20 H20 0.9500
C21 C22 1.506(6)
C21 C23 1.507(7)
C21 C24 1.552(9)
C22 H22a 0.9800
C22 H22b 0.9800
C22 H22c 0.9800
C23 H23a 0.9800
C23 H23b 0.9800
C23 H23c 0.9800
C24 H24a 0.9800
C24 H24b 0.9800
C24 H24c 0.9800
C25 C26 1.533(5)
C25 C27 1.531(5)
C25 C28 1.539(5)
C26 H26a 0.9800
C26 H26b 0.9800
C26 H26c 0.9800
C27 H27a 0.9800
C27 H27b 0.9800
C27 H27c 0.9800
C28 H28a 0.9800
C28 H28b 0.9800
C28 H28c 0.9800
C29 C30 1.391(4)
C29 C40 1.383(4)
C30 C37 1.388(4)
C32 H32a 0.9900
C32 H32b 0.9900
C32 C33 1.523(4)
C33 H33a 0.9900
C33 H33b 0.9900
C33 C34 1.523(5)
C34 H34a 0.9900
C34 H34b 0.9900
C34 C35 1.531(5)
C35 H35a 0.9800
C35 H35b 0.9800
C35 H35c 0.9800
C36 H36 0.9500
C37 H37 0.9500
C37 C38 1.399(5)
C38 H38 0.9500
C38 C39 1.398(5)
C39 H39 0.9500
C39 C40 1.379(4)
C42 H42 0.9500
C43 H43a 0.9900
C43 H43b 0.9900
C43 C44 1.525(5)
C44 H44a 0.9900
C44 H44b 0.9900
C44 C45 1.520(5)
C45 H45a 0.9900
C45 H45b 0.9900
C45 C46 1.524(5)
C46 H46a 0.9800
C46 H46b 0.9800
C46 H46c 0.9800
C47 H47a 0.9800
C47 H47b 0.9800
C47 H47c 0.9800
C48 H48a 0.9800
C48 H48b 0.9800
C48 H48c 0.9800
